data_4347069
loop_
_publ_author_name
'P\(aunescu, Emilia'
'McArthur, Sarah'
'Soudani, Myl\`ene'
'Scopelliti, Rosario'
'Dyson, Paul J.'

_publ_section_title
;
 Nonsteroidal Anti-inflammatory-Organometallic Anticancer Compounds.
;
_journal_issue 4
_journal_name_full 'Inorganic chemistry'
_journal_page_first 1788
_journal_page_last 1808
_journal_paper_doi 10.1021/acs.inorgchem.5b02690
_journal_volume 55
_journal_year 2016
_chemical_formula_moiety 'C35 H28 Cl2 N O4 P'
_chemical_formula_sum 'C35 H28 Cl2 N O4 P'
_chemical_formula_weight 628.45
_space_group_IT_number 2
_space_group_name_Hall '-P 1'
_space_group_name_H-M_alt 'P -1'
_symmetry_cell_setting triclinic
_symmetry_space_group_name_Hall '-P 1'
_symmetry_space_group_name_H-M 'P -1'
_atom_sites_solution_hydrogens geom
_atom_sites_solution_primary direct
_atom_sites_solution_secondary difmap
_audit_creation_method SHELXL-97
_audit_update_record
;
2015-04-29 # Formatted by publCIF

;
_cell_angle_alpha 94.419(9)
_cell_angle_beta 90.632(8)
_cell_angle_gamma 110.452(7)
_cell_formula_units_Z 2
_cell_length_a 11.1554(11)
_cell_length_b 11.5216(12)
_cell_length_c 12.7533(11)
_cell_measurement_reflns_used 216
_cell_measurement_temperature 100(2)
_cell_measurement_theta_max 22
_cell_measurement_theta_min 3
_cell_volume 1530.0(3)
_computing_cell_refinement 'Dirax/lsq (Duisenberg & Schreurs, 1989-2000)'
_computing_data_collection 'Collect (Bruker AXS BV, 1997-2004)'
_computing_data_reduction 'EvalCCD (Duisenberg & Schreurs, 1990-2000)'
_computing_molecular_graphics 'Bruker SHELXTL'
_computing_publication_material 'Bruker SHELXTL'
_computing_structure_refinement 'SHELXL-97 (Sheldrick, 1997)'
_computing_structure_solution 'SHELXS-97 (Sheldrick, 1990)'
_diffrn_ambient_temperature 100(2)
_diffrn_measured_fraction_theta_full 0.982
_diffrn_measured_fraction_theta_max 0.982
_diffrn_measurement_device_type 'Bruker APEX II CCD'
_diffrn_measurement_method 'phi and omega scans'
_diffrn_radiation_monochromator graphite
_diffrn_radiation_source 'fine-focus sealed tube'
_diffrn_radiation_type MoK\a
_diffrn_radiation_wavelength 0.71073
_diffrn_reflns_av_R_equivalents 0.0167
_diffrn_reflns_av_sigmaI/netI 0.0193
_diffrn_reflns_limit_h_max 17
_diffrn_reflns_limit_h_min -17
_diffrn_reflns_limit_k_max 17
_diffrn_reflns_limit_k_min -17
_diffrn_reflns_limit_l_max 19
_diffrn_reflns_limit_l_min -19
_diffrn_reflns_number 36699
_diffrn_reflns_theta_full 33.50
_diffrn_reflns_theta_max 33.50
_diffrn_reflns_theta_min 1.60
_exptl_absorpt_coefficient_mu 0.305
_exptl_absorpt_correction_T_max 0.7466
_exptl_absorpt_correction_T_min 0.6988
_exptl_absorpt_correction_type multi-scan
_exptl_absorpt_process_details 'SADABS 2008, Bruker AXS, 2008'
_exptl_crystal_colour colourless
_exptl_crystal_density_diffrn 1.364
_exptl_crystal_density_method 'not measured'
_exptl_crystal_description prism
_exptl_crystal_F_000 652
_exptl_crystal_size_max 0.43
_exptl_crystal_size_mid 0.34
_exptl_crystal_size_min 0.29
_refine_diff_density_max 0.481
_refine_diff_density_min -0.248
_refine_diff_density_rms 0.054
_refine_ls_extinction_method none
_refine_ls_goodness_of_fit_ref 1.109
_refine_ls_hydrogen_treatment mixed
_refine_ls_matrix_type full
_refine_ls_number_parameters 392
_refine_ls_number_reflns 11782
_refine_ls_number_restraints 0
_refine_ls_restrained_S_all 1.109
_refine_ls_R_factor_all 0.0455
_refine_ls_R_factor_gt 0.0334
_refine_ls_shift/su_max 0.001
_refine_ls_shift/su_mean 0.000
_refine_ls_structure_factor_coef Fsqd
_refine_ls_weighting_details 'calc w=1/[\s^2^(Fo^2^)+(0.0361P)^2^+0.6019P] where P=(Fo^2^+2Fc^2^)/3'
_refine_ls_weighting_scheme calc
_refine_ls_wR_factor_gt 0.0825
_refine_ls_wR_factor_ref 0.0918
_reflns_number_gt 9976
_reflns_number_total 11782
_reflns_threshold_expression >2sigma(I)
_cod_data_source_file ic5b02690_si_002.cif
_cod_data_source_block ep9057
_cod_database_code 4347069
_publcif_datablock.id {42bea66e-af89-4e36-94a7-1871a1837d96}

_publcif_info_exptl_table_max_cols 4
_publcif_info_exptl_table_use_headnotes n

loop_
_symmetry_equiv_pos_as_xyz
'x, y, z'
'-x, -y, -z'

loop_
_atom_site_label
_atom_site_type_symbol
_atom_site_fract_x
_atom_site_fract_y
_atom_site_fract_z
_atom_site_U_iso_or_equiv
_atom_site_adp_type
_atom_site_occupancy
_atom_site_symmetry_multiplicity
_atom_site_calc_flag
_atom_site_refinement_flags
Cl1 Cl 0.68643(2) 0.53823(3) 0.28701(2) 0.02573(6) Uani 1 1 d .
Cl2 Cl 0.23861(2) 0.26318(2) 0.44993(2) 0.02184(5) Uani 1 1 d .
P1 P 0.17682(2) -0.19373(2) 0.259330(19) 0.01536(5) Uani 1 1 d .
O1 O -0.20969(7) 0.07804(7) 0.03316(6) 0.02169(14) Uani 1 1 d .
O2 O -0.05730(7) 0.24363(7) 0.11849(6) 0.01899(13) Uani 1 1 d .
O3 O 0.07890(6) 0.49408(6) 0.10800(5) 0.01601(12) Uani 1 1 d .
O4 O 0.14574(7) 0.45867(7) 0.26729(5) 0.01883(13) Uani 1 1 d .
N1 N 0.39840(8) 0.42470(8) 0.29226(6) 0.01703(14) Uani 1 1 d .
H1 H 0.3259(16) 0.4313(15) 0.3108(12) 0.029(4) Uiso 1 1 d .
C1 C 0.34590(9) -0.09162(9) 0.26494(7) 0.01577(15) Uani 1 1 d .
C2 C 0.40882(10) -0.08617(10) 0.16959(8) 0.02119(18) Uani 1 1 d .
H2 H 0.3629 -0.1332 0.1081 0.025 Uiso 1 1 calc R
C3 C 0.53757(10) -0.01277(11) 0.16375(8) 0.0243(2) Uani 1 1 d .
H3 H 0.5785 -0.0094 0.0985 0.029 Uiso 1 1 calc R
C4 C 0.60609(10) 0.05566(10) 0.25388(9) 0.02316(19) Uani 1 1 d .
H4 H 0.6941 0.1048 0.2505 0.028 Uiso 1 1 calc R
C5 C 0.54485(11) 0.05168(11) 0.34901(8) 0.0264(2) Uani 1 1 d .
H5 H 0.5911 0.0990 0.4103 0.032 Uiso 1 1 calc R
C6 C 0.41587(11) -0.02154(11) 0.35465(8) 0.02358(19) Uani 1 1 d .
H6 H 0.3751 -0.0239 0.4199 0.028 Uiso 1 1 calc R
C7 C 0.12971(9) -0.19387(9) 0.39714(7) 0.01599(15) Uani 1 1 d .
C8 C 0.09182(9) -0.30825(9) 0.44139(8) 0.01761(16) Uani 1 1 d .
H8 H 0.0910 -0.3807 0.4000 0.021 Uiso 1 1 calc R
C9 C 0.05524(10) -0.31674(10) 0.54580(8) 0.02072(18) Uani 1 1 d .
H9 H 0.0293 -0.3948 0.5749 0.025 Uiso 1 1 calc R
C10 C 0.05680(10) -0.21089(11) 0.60726(8) 0.02109(18) Uani 1 1 d .
H10 H 0.0333 -0.2165 0.6786 0.025 Uiso 1 1 calc R
C11 C 0.09295(11) -0.09664(10) 0.56395(8) 0.02238(18) Uani 1 1 d .
H11 H 0.0936 -0.0245 0.6058 0.027 Uiso 1 1 calc R
C12 C 0.12819(11) -0.08810(10) 0.45909(8) 0.02125(18) Uani 1 1 d .
H12 H 0.1512 -0.0104 0.4296 0.026 Uiso 1 1 calc R
C13 C 0.09797(9) -0.09259(8) 0.20767(7) 0.01485(15) Uani 1 1 d .
C14 C -0.02857(9) -0.14989(9) 0.16765(8) 0.02039(18) Uani 1 1 d .
H14 H -0.0692 -0.2373 0.1680 0.024 Uiso 1 1 calc R
C15 C -0.09523(9) -0.07991(9) 0.12744(8) 0.02030(18) Uani 1 1 d .
H15 H -0.1806 -0.1196 0.1000 0.024 Uiso 1 1 calc R
C16 C -0.03590(8) 0.04899(8) 0.12763(7) 0.01436(14) Uani 1 1 d .
C17 C 0.09073(8) 0.10685(8) 0.16595(7) 0.01586(15) Uani 1 1 d .
H17 H 0.1313 0.1943 0.1654 0.019 Uiso 1 1 calc R
C18 C 0.15731(9) 0.03606(8) 0.20487(7) 0.01602(15) Uani 1 1 d .
H18 H 0.2438 0.0755 0.2297 0.019 Uiso 1 1 calc R
C19 C -0.11108(8) 0.12126(9) 0.08646(7) 0.01568(15) Uani 1 1 d .
C20 C -0.12213(9) 0.32274(10) 0.08253(8) 0.02016(18) Uani 1 1 d .
H20A H -0.2133 0.2916 0.1008 0.024 Uiso 1 1 calc R
H20B H -0.1176 0.3257 0.0053 0.024 Uiso 1 1 calc R
C21 C -0.05349(9) 0.44995(9) 0.13792(8) 0.01907(17) Uani 1 1 d .
H21A H -0.0956 0.5083 0.1182 0.023 Uiso 1 1 calc R
H21B H -0.0573 0.4455 0.2151 0.023 Uiso 1 1 calc R
C22 C 0.16870(9) 0.49402(8) 0.17979(7) 0.01475(15) Uani 1 1 d .
C23 C 0.30159(9) 0.54094(9) 0.13673(8) 0.01710(16) Uani 1 1 d .
H23A H 0.3612 0.6008 0.1902 0.021 Uiso 1 1 calc R
H23B H 0.2997 0.5854 0.0737 0.021 Uiso 1 1 calc R
C24 C 0.35053(8) 0.43559(8) 0.10748(7) 0.01500(15) Uani 1 1 d .
C25 C 0.35216(9) 0.39357(10) 0.00169(7) 0.01937(17) Uani 1 1 d .
H25 H 0.3169 0.4276 -0.0510 0.023 Uiso 1 1 calc R
C26 C 0.40436(10) 0.30286(10) -0.02802(8) 0.02247(19) Uani 1 1 d .
H26 H 0.4051 0.2757 -0.1002 0.027 Uiso 1 1 calc R
C27 C 0.45549(10) 0.25246(10) 0.04935(8) 0.02214(19) Uani 1 1 d .
H27 H 0.4917 0.1910 0.0297 0.027 Uiso 1 1 calc R
C28 C 0.45377(9) 0.29167(9) 0.15549(8) 0.01885(17) Uani 1 1 d .
H28 H 0.4885 0.2565 0.2077 0.023 Uiso 1 1 calc R
C29 C 0.40090(8) 0.38286(8) 0.18554(7) 0.01479(15) Uani 1 1 d .
C30 C 0.46691(9) 0.39351(9) 0.37205(7) 0.01547(15) Uani 1 1 d .
C31 C 0.60162(9) 0.43963(9) 0.37900(8) 0.01823(16) Uani 1 1 d .
C32 C 0.67041(10) 0.41243(10) 0.45955(8) 0.02201(19) Uani 1 1 d .
H32 H 0.7614 0.4444 0.4618 0.026 Uiso 1 1 calc R
C33 C 0.60532(11) 0.33829(10) 0.53675(8) 0.02274(19) Uani 1 1 d .
H33 H 0.6520 0.3193 0.5915 0.027 Uiso 1 1 calc R
C34 C 0.47185(10) 0.29189(10) 0.53393(8) 0.02063(18) Uani 1 1 d .
H34 H 0.4271 0.2420 0.5869 0.025 Uiso 1 1 calc R
C35 C 0.40488(9) 0.31965(9) 0.45222(7) 0.01681(16) Uani 1 1 d .

loop_
_atom_site_aniso_label
_atom_site_aniso_U_11
_atom_site_aniso_U_22
_atom_site_aniso_U_33
_atom_site_aniso_U_23
_atom_site_aniso_U_13
_atom_site_aniso_U_12
Cl1 0.01880(10) 0.03439(14) 0.02246(11) 0.00452(9) 0.00389(8) 0.00692(9)
Cl2 0.01707(10) 0.02105(11) 0.02442(11) 0.00092(8) -0.00011(8) 0.00319(8)
P1 0.01949(11) 0.01258(10) 0.01442(10) 0.00159(7) 0.00376(8) 0.00597(8)
O1 0.0142(3) 0.0269(4) 0.0208(3) 0.0019(3) -0.0035(2) 0.0035(3)
O2 0.0163(3) 0.0167(3) 0.0233(3) 0.0051(2) -0.0060(2) 0.0044(2)
O3 0.0154(3) 0.0173(3) 0.0158(3) 0.0045(2) -0.0003(2) 0.0058(2)
O4 0.0201(3) 0.0240(3) 0.0151(3) 0.0056(2) 0.0019(2) 0.0102(3)
N1 0.0177(3) 0.0238(4) 0.0129(3) -0.0016(3) -0.0013(3) 0.0121(3)
C1 0.0187(4) 0.0158(4) 0.0148(4) 0.0015(3) 0.0016(3) 0.0084(3)
C2 0.0171(4) 0.0275(5) 0.0170(4) -0.0046(3) 0.0021(3) 0.0068(3)
C3 0.0171(4) 0.0322(5) 0.0209(4) -0.0049(4) 0.0037(3) 0.0067(4)
C4 0.0172(4) 0.0265(5) 0.0241(5) -0.0016(4) -0.0012(3) 0.0065(4)
C5 0.0259(5) 0.0304(5) 0.0179(4) -0.0019(4) -0.0032(4) 0.0048(4)
C6 0.0255(5) 0.0276(5) 0.0142(4) 0.0001(3) 0.0012(3) 0.0055(4)
C7 0.0187(4) 0.0156(4) 0.0152(4) 0.0025(3) 0.0037(3) 0.0077(3)
C8 0.0184(4) 0.0172(4) 0.0193(4) 0.0047(3) 0.0051(3) 0.0082(3)
C9 0.0210(4) 0.0239(4) 0.0199(4) 0.0087(3) 0.0062(3) 0.0096(4)
C10 0.0183(4) 0.0326(5) 0.0153(4) 0.0039(3) 0.0037(3) 0.0121(4)
C11 0.0270(5) 0.0261(5) 0.0169(4) -0.0015(3) 0.0028(3) 0.0136(4)
C12 0.0302(5) 0.0178(4) 0.0183(4) 0.0017(3) 0.0042(4) 0.0113(4)
C13 0.0163(4) 0.0133(3) 0.0137(3) 0.0012(3) 0.0016(3) 0.0036(3)
C14 0.0178(4) 0.0138(4) 0.0252(5) 0.0023(3) -0.0016(3) 0.0001(3)
C15 0.0150(4) 0.0173(4) 0.0239(4) 0.0018(3) -0.0028(3) -0.0002(3)
C16 0.0129(3) 0.0152(4) 0.0128(3) 0.0016(3) 0.0003(3) 0.0021(3)
C17 0.0132(3) 0.0136(4) 0.0185(4) 0.0021(3) -0.0013(3) 0.0018(3)
C18 0.0139(3) 0.0137(4) 0.0185(4) 0.0013(3) -0.0013(3) 0.0025(3)
C19 0.0130(3) 0.0193(4) 0.0129(3) 0.0039(3) 0.0014(3) 0.0028(3)
C20 0.0154(4) 0.0218(4) 0.0241(4) 0.0080(3) -0.0036(3) 0.0064(3)
C21 0.0158(4) 0.0226(4) 0.0217(4) 0.0050(3) 0.0015(3) 0.0096(3)
C22 0.0161(4) 0.0135(3) 0.0154(4) 0.0021(3) -0.0004(3) 0.0061(3)
C23 0.0157(4) 0.0164(4) 0.0178(4) 0.0043(3) 0.0012(3) 0.0034(3)
C24 0.0118(3) 0.0165(4) 0.0139(3) 0.0012(3) 0.0011(3) 0.0014(3)
C25 0.0150(4) 0.0240(4) 0.0132(4) 0.0007(3) 0.0012(3) -0.0004(3)
C26 0.0175(4) 0.0253(5) 0.0161(4) -0.0058(3) 0.0039(3) -0.0016(3)
C27 0.0188(4) 0.0200(4) 0.0232(4) -0.0074(3) 0.0046(3) 0.0032(3)
C28 0.0177(4) 0.0185(4) 0.0201(4) -0.0026(3) 0.0022(3) 0.0068(3)
C29 0.0132(3) 0.0159(4) 0.0138(3) -0.0013(3) 0.0007(3) 0.0038(3)
C30 0.0163(4) 0.0179(4) 0.0140(4) -0.0014(3) -0.0012(3) 0.0088(3)
C31 0.0163(4) 0.0223(4) 0.0175(4) -0.0002(3) 0.0006(3) 0.0089(3)
C32 0.0189(4) 0.0279(5) 0.0224(4) -0.0020(4) -0.0037(3) 0.0132(4)
C33 0.0261(5) 0.0264(5) 0.0206(4) -0.0008(4) -0.0056(4) 0.0162(4)
C34 0.0257(5) 0.0206(4) 0.0185(4) 0.0018(3) -0.0009(3) 0.0117(4)
C35 0.0171(4) 0.0162(4) 0.0176(4) -0.0012(3) -0.0009(3) 0.0070(3)

loop_
_atom_type_symbol
_atom_type_description
_atom_type_scat_dispersion_real
_atom_type_scat_dispersion_imag
_atom_type_scat_source
C C 0.0033 0.0016 'International Tables Vol C Tables 4.2.6.8 and 6.1.1.4'
H H 0.0000 0.0000 'International Tables Vol C Tables 4.2.6.8 and 6.1.1.4'
N N 0.0061 0.0033 'International Tables Vol C Tables 4.2.6.8 and 6.1.1.4'
O O 0.0106 0.0060 'International Tables Vol C Tables 4.2.6.8 and 6.1.1.4'
P P 0.1023 0.0942 'International Tables Vol C Tables 4.2.6.8 and 6.1.1.4'
Cl Cl 0.1484 0.1585 'International Tables Vol C Tables 4.2.6.8 and 6.1.1.4'

loop_
_geom_angle_atom_site_label_1
_geom_angle_atom_site_label_2
_geom_angle_atom_site_label_3
_geom_angle
C1 P1 C7 104.48(4)
C1 P1 C13 101.49(4)
C7 P1 C13 100.70(4)
C19 O2 C20 116.03(7)
C22 O3 C21 117.56(7)
C30 N1 C29 121.79(8)
C30 N1 H1 115.0(10)
C29 N1 H1 114.7(10)
C6 C1 C2 118.35(9)
C6 C1 P1 126.07(8)
C2 C1 P1 115.58(7)
C3 C2 C1 121.08(9)
C3 C2 H2 119.5
C1 C2 H2 119.5
C2 C3 C4 119.86(10)
C2 C3 H3 120.1
C4 C3 H3 120.1
C5 C4 C3 119.74(10)
C5 C4 H4 120.1
C3 C4 H4 120.1
C4 C5 C6 120.33(10)
C4 C5 H5 119.8
C6 C5 H5 119.8
C5 C6 C1 120.64(10)
C5 C6 H6 119.7
C1 C6 H6 119.7
C8 C7 C12 118.82(9)
C8 C7 P1 116.83(7)
C12 C7 P1 124.35(7)
C9 C8 C7 120.65(9)
C9 C8 H8 119.7
C7 C8 H8 119.7
C10 C9 C8 120.09(9)
C10 C9 H9 120.0
C8 C9 H9 120.0
C9 C10 C11 119.90(9)
C9 C10 H10 120.0
C11 C10 H10 120.0
C10 C11 C12 120.14(9)
C10 C11 H11 119.9
C12 C11 H11 119.9
C11 C12 C7 120.37(9)
C11 C12 H12 119.8
C7 C12 H12 119.8
C18 C13 C14 118.95(9)
C18 C13 P1 123.92(7)
C14 C13 P1 117.13(7)
C15 C14 C13 120.73(9)
C15 C14 H14 119.6
C13 C14 H14 119.6
C14 C15 C16 119.72(9)
C14 C15 H15 120.1
C16 C15 H15 120.1
C17 C16 C15 120.05(9)
C17 C16 C19 121.68(8)
C15 C16 C19 118.28(8)
C18 C17 C16 119.90(8)
C18 C17 H17 120.0
C16 C17 H17 120.0
C17 C18 C13 120.62(8)
C17 C18 H18 119.7
C13 C18 H18 119.7
O1 C19 O2 123.07(9)
O1 C19 C16 125.56(9)
O2 C19 C16 111.34(7)
O2 C20 C21 105.90(7)
O2 C20 H20A 110.6
C21 C20 H20A 110.6
O2 C20 H20B 110.6
C21 C20 H20B 110.6
H20A C20 H20B 108.7
O3 C21 C20 109.24(8)
O3 C21 H21A 109.8
C20 C21 H21A 109.8
O3 C21 H21B 109.8
C20 C21 H21B 109.8
H21A C21 H21B 108.3
O4 C22 O3 124.36(9)
O4 C22 C23 124.23(8)
O3 C22 C23 111.39(8)
C22 C23 C24 111.86(7)
C22 C23 H23A 109.2
C24 C23 H23A 109.2
C22 C23 H23B 109.2
C24 C23 H23B 109.2
H23A C23 H23B 107.9
C25 C24 C29 118.95(9)
C25 C24 C23 120.16(9)
C29 C24 C23 120.81(8)
C26 C25 C24 121.45(9)
C26 C25 H25 119.3
C24 C25 H25 119.3
C27 C26 C25 119.26(9)
C27 C26 H26 120.4
C25 C26 H26 120.4
C26 C27 C28 120.46(10)
C26 C27 H27 119.8
C28 C27 H27 119.8
C27 C28 C29 120.33(10)
C27 C28 H28 119.8
C29 C28 H28 119.8
C28 C29 N1 121.56(8)
C28 C29 C24 119.53(8)
N1 C29 C24 118.90(8)
N1 C30 C31 121.61(9)
N1 C30 C35 122.04(8)
C31 C30 C35 116.28(8)
C32 C31 C30 122.10(9)
C32 C31 Cl1 118.38(8)
C30 C31 Cl1 119.49(7)
C33 C32 C31 119.75(9)
C33 C32 H32 120.1
C31 C32 H32 120.1
C32 C33 C34 120.21(9)
C32 C33 H33 119.9
C34 C33 H33 119.9
C33 C34 C35 119.10(10)
C33 C34 H34 120.5
C35 C34 H34 120.5
C34 C35 C30 122.56(9)
C34 C35 Cl2 118.93(8)
C30 C35 Cl2 118.50(7)

loop_
_geom_bond_atom_site_label_1
_geom_bond_atom_site_label_2
_geom_bond_distance
Cl1 C31 1.7437(11)
Cl2 C35 1.7370(10)
P1 C1 1.8385(10)
P1 C7 1.8400(9)
P1 C13 1.8405(10)
O1 C19 1.2119(11)
O2 C19 1.3525(12)
O2 C20 1.4429(12)
O3 C22 1.3498(11)
O3 C21 1.4502(12)
O4 C22 1.2167(11)
N1 C30 1.4070(12)
N1 C29 1.4123(12)
N1 H1 0.871(16)
C1 C6 1.4028(14)
C1 C2 1.4054(13)
C2 C3 1.3953(14)
C2 H2 0.9500
C3 C4 1.3954(15)
C3 H3 0.9500
C4 C5 1.3948(16)
C4 H4 0.9500
C5 C6 1.3966(16)
C5 H5 0.9500
C6 H6 0.9500
C7 C8 1.4015(13)
C7 C12 1.4056(13)
C8 C9 1.3977(14)
C8 H8 0.9500
C9 C10 1.3926(15)
C9 H9 0.9500
C10 C11 1.3951(16)
C10 H10 0.9500
C11 C12 1.3991(14)
C11 H11 0.9500
C12 H12 0.9500
C13 C18 1.3999(13)
C13 C14 1.4036(13)
C14 C15 1.3928(14)
C14 H14 0.9500
C15 C16 1.3987(13)
C15 H15 0.9500
C16 C17 1.3983(12)
C16 C19 1.4893(13)
C17 C18 1.3931(13)
C17 H17 0.9500
C18 H18 0.9500
C20 C21 1.5092(15)
C20 H20A 0.9900
C20 H20B 0.9900
C21 H21A 0.9900
C21 H21B 0.9900
C22 C23 1.5149(13)
C23 C24 1.5193(14)
C23 H23A 0.9900
C23 H23B 0.9900
C24 C25 1.4004(13)
C24 C29 1.4126(13)
C25 C26 1.3943(16)
C25 H25 0.9500
C26 C27 1.3940(17)
C26 H26 0.9500
C27 C28 1.3961(14)
C27 H27 0.9500
C28 C29 1.4052(13)
C28 H28 0.9500
C30 C31 1.4072(13)
C30 C35 1.4096(14)
C31 C32 1.3937(14)
C32 C33 1.3922(16)
C32 H32 0.9500
C33 C34 1.3941(15)
C33 H33 0.9500
C34 C35 1.3955(14)
C34 H34 0.9500

loop_
_geom_hbond_atom_site_label_D
_geom_hbond_atom_site_label_H
_geom_hbond_atom_site_label_A
_geom_hbond_distance_DH
_geom_hbond_distance_HA
_geom_hbond_distance_DA
_geom_hbond_angle_DHA
N1 H1 O4 0.871(16) 2.212(16) 2.9948(11) 149.3(14)

loop_
_geom_torsion_atom_site_label_1
_geom_torsion_atom_site_label_2
_geom_torsion_atom_site_label_3
_geom_torsion_atom_site_label_4
_geom_torsion
C7 P1 C1 C6 -5.61(10)
C13 P1 C1 C6 98.76(9)
C7 P1 C1 C2 173.64(8)
C13 P1 C1 C2 -81.99(8)
C6 C1 C2 C3 -0.18(16)
P1 C1 C2 C3 -179.49(9)
C1 C2 C3 C4 0.66(17)
C2 C3 C4 C5 -0.95(18)
C3 C4 C5 C6 0.76(18)
C4 C5 C6 C1 -0.28(18)
C2 C1 C6 C5 -0.01(16)
P1 C1 C6 C5 179.21(9)
C1 P1 C7 C8 -117.54(8)
C13 P1 C7 C8 137.50(8)
C1 P1 C7 C12 63.18(10)
C13 P1 C7 C12 -41.78(10)
C12 C7 C8 C9 -1.08(15)
P1 C7 C8 C9 179.61(8)
C7 C8 C9 C10 -0.35(15)
C8 C9 C10 C11 1.04(15)
C9 C10 C11 C12 -0.30(16)
C10 C11 C12 C7 -1.15(16)
C8 C7 C12 C11 1.82(15)
P1 C7 C12 C11 -178.92(8)
C1 P1 C13 C18 -14.95(9)
C7 P1 C13 C18 92.39(8)
C1 P1 C13 C14 164.09(8)
C7 P1 C13 C14 -88.57(8)
C18 C13 C14 C15 -1.15(15)
P1 C13 C14 C15 179.76(8)
C13 C14 C15 C16 -0.49(16)
C14 C15 C16 C17 1.38(15)
C14 C15 C16 C19 -178.52(9)
C15 C16 C17 C18 -0.61(14)
C19 C16 C17 C18 179.29(8)
C16 C17 C18 C13 -1.07(14)
C14 C13 C18 C17 1.93(14)
P1 C13 C18 C17 -179.05(7)
C20 O2 C19 O1 -1.99(13)
C20 O2 C19 C16 179.67(8)
C17 C16 C19 O1 164.12(10)
C15 C16 C19 O1 -15.98(14)
C17 C16 C19 O2 -17.58(12)
C15 C16 C19 O2 162.32(9)
C19 O2 C20 C21 173.76(8)
C22 O3 C21 C20 -106.01(9)
O2 C20 C21 O3 61.34(10)
C21 O3 C22 O4 0.55(13)
C21 O3 C22 C23 179.30(8)
O4 C22 C23 C24 74.48(12)
O3 C22 C23 C24 -104.27(9)
C22 C23 C24 C25 104.09(10)
C22 C23 C24 C29 -79.13(10)
C29 C24 C25 C26 -1.18(13)
C23 C24 C25 C26 175.66(8)
C24 C25 C26 C27 0.32(14)
C25 C26 C27 C28 0.42(15)
C26 C27 C28 C29 -0.26(15)
C27 C28 C29 N1 -179.70(9)
C27 C28 C29 C24 -0.62(14)
C30 N1 C29 C28 10.84(14)
C30 N1 C29 C24 -168.25(9)
C25 C24 C29 C28 1.32(13)
C23 C24 C29 C28 -175.50(8)
C25 C24 C29 N1 -179.57(8)
C23 C24 C29 N1 3.61(13)
C29 N1 C30 C31 67.81(13)
C29 N1 C30 C35 -115.37(10)
N1 C30 C31 C32 177.99(9)
C35 C30 C31 C32 1.00(14)
N1 C30 C31 Cl1 0.18(13)
C35 C30 C31 Cl1 -176.81(7)
C30 C31 C32 C33 -0.55(15)
Cl1 C31 C32 C33 177.28(8)
C31 C32 C33 C34 -0.34(16)
C32 C33 C34 C35 0.72(15)
C33 C34 C35 C30 -0.23(15)
C33 C34 C35 Cl2 -179.24(8)
N1 C30 C35 C34 -177.59(9)
C31 C30 C35 C34 -0.61(14)
N1 C30 C35 Cl2 1.42(12)
C31 C30 C35 Cl2 178.40(7)

loop_
_publcif_info_datablock.id
_publcif_info_datablock.publ_exptl
_publcif_info_datablock.publ_geom
_publcif_info_datablock.structure
{42bea66e-af89-4e36-94a7-1871a1837d96} y y y

loop_
_publcif_info_exptl_table_extra_item
sin_theta_over_lambda_max

loop_
_publcif_info_tables.block_id
_publcif_info_tables.reference_item
{42bea66e-af89-4e36-94a7-1871a1837d96} '_publcif_info_datablock.publ_exptl'
{42bea66e-af89-4e36-94a7-1871a1837d96} '_geom_hbond_atom_site_label_D'
